data_7012318
loop_
_publ_author_name
'Levason, William'
'Popham, Michael C.'
'Reid, Gillian'
'Webster, Michael'

_publ_section_title
;
 Crown ether complexes of titanium(iv) chloride and bromide and the
 structures of the hydrolysis products
 [Ti2Cl6(&#x00B5;-O)(18-crown-6)2] and
 [Ti4Cl8(&#x00B5;-O)4(15-crown-5)4]
;
_journal_issue 3
_journal_name_full 'Dalton Transactions'
_journal_page_first 291
_journal_paper_doi 10.1039/b210012f
_journal_year 2003
_chemical_formula_moiety 'C24 H48 Cl6 O13 Ti2, 0.5(C7 H8)'
_chemical_formula_sum 'C27.5 H52 Cl6 O13 Ti2'
_chemical_formula_weight 899.19
_chemical_name_systematic
; 
mu-oxo-bis(trichloro(1,4,7,10,13,16-hexaoxacyclooctadecane)titanium(IV))
toluene solvate
;
_space_group_IT_number 2
_symmetry_cell_setting triclinic
_symmetry_Int_Tables_number 2
_symmetry_space_group_name_Hall '-P 1'
_symmetry_space_group_name_H-M 'P -1'
_atom_sites_solution_hydrogens geom
_atom_sites_solution_primary direct
_atom_sites_solution_secondary difmap
_audit_creation_method 'SHELXL-97 + hand edit'
_cell_angle_alpha 84.669(3)
_cell_angle_beta 81.909(3)
_cell_angle_gamma 79.892(3)
_cell_formula_units_Z 2
_cell_length_a 10.2483(5)
_cell_length_b 13.8350(10)
_cell_length_c 14.7207(10)
_cell_measurement_reflns_used 8816
_cell_measurement_temperature 120(2)
_cell_measurement_theta_max 27.5
_cell_measurement_theta_min 2.9
_cell_volume 2029.3(2)
_computing_structure_refinement 'SHELXL-97 (Sheldrick, 1997)'
_computing_structure_solution 'SHELXS-97 (Sheldrick, 1997)'
_diffrn_ambient_temperature 120(2)
_diffrn_measured_fraction_theta_full 0.991
_diffrn_measured_fraction_theta_max 0.991
_diffrn_measurement_device_type 'area detector, Nonius Kappa ccd'
_diffrn_measurement_method '\f and \w scans'
_diffrn_radiation_monochromator graphite
_diffrn_radiation_source 'Nonius rotating anode'
_diffrn_radiation_type MoK\a
_diffrn_radiation_wavelength 0.71073
_diffrn_reflns_av_R_equivalents 0.0465
_diffrn_reflns_av_sigmaI/netI 0.0344
_diffrn_reflns_limit_h_max 13
_diffrn_reflns_limit_h_min -13
_diffrn_reflns_limit_k_max 17
_diffrn_reflns_limit_k_min -17
_diffrn_reflns_limit_l_max 19
_diffrn_reflns_limit_l_min -19
_diffrn_reflns_number 38655
_diffrn_reflns_theta_full 27.50
_diffrn_reflns_theta_max 27.50
_diffrn_reflns_theta_min 3.00
_exptl_absorpt_coefficient_mu 0.844
_exptl_absorpt_correction_T_max 0.8515
_exptl_absorpt_correction_T_min 0.8048
_exptl_absorpt_correction_type multi-scan
_exptl_absorpt_process_details 'SORTAV, R H Blessing, J. Appl. Cryst., 1997, 30, 421-426.'
_exptl_crystal_colour 'pale yellow'
_exptl_crystal_density_diffrn 1.472
_exptl_crystal_density_method 'not measured'
_exptl_crystal_description plate
_exptl_crystal_F_000 934
_exptl_crystal_size_max 0.20
_exptl_crystal_size_mid 0.20
_exptl_crystal_size_min 0.10
_refine_diff_density_max 1.160
_refine_diff_density_min -0.509
_refine_diff_density_rms 0.071
_refine_ls_extinction_method none
_refine_ls_goodness_of_fit_ref 1.042
_refine_ls_hydrogen_treatment mixed
_refine_ls_matrix_type full
_refine_ls_number_parameters 451
_refine_ls_number_reflns 9239
_refine_ls_number_restraints 0
_refine_ls_restrained_S_all 1.042
_refine_ls_R_factor_all 0.0415
_refine_ls_R_factor_gt 0.0346
_refine_ls_shift/su_max 0.008
_refine_ls_shift/su_mean 0.000
_refine_ls_structure_factor_coef Fsqd
_refine_ls_weighting_details 'w=1/[\s^2^(Fo^2^)+(0.0433P)^2^+1.5908P] where P=(Fo^2^+2Fc^2^)/3'
_refine_ls_weighting_scheme calc
_refine_ls_wR_factor_gt 0.0873
_refine_ls_wR_factor_ref 0.0916
_reflns_number_gt 8071
_reflns_number_total 9239
_reflns_threshold_expression >2sigma(I)
_cod_data_source_file b210012f.txt
_cod_data_source_block d059
_cod_original_formula_sum 'C27.50 H52 Cl6 O13 Ti2'
_cod_database_code 7012318

loop_
_symmetry_equiv_pos_as_xyz
'x, y, z'
'-x, -y, -z'

loop_
_atom_site_label
_atom_site_type_symbol
_atom_site_fract_x
_atom_site_fract_y
_atom_site_fract_z
_atom_site_U_iso_or_equiv
_atom_site_adp_type
_atom_site_occupancy
_atom_site_calc_flag
_atom_site_refinement_flags
_atom_site_disorder_assembly
_atom_site_disorder_group
Ti1 Ti 0.07900(3) 0.09499(2) 0.21149(2) 0.01254(8) Uani 1 d . . .
Ti2 Ti -0.22700(3) 0.24497(2) 0.16125(2) 0.01324(8) Uani 1 d . . .
Cl1 Cl -0.01868(5) 0.04503(3) 0.35361(3) 0.02063(10) Uani 1 d . . .
Cl2 Cl 0.15873(5) 0.21644(3) 0.26749(3) 0.01957(10) Uani 1 d . . .
Cl3 Cl 0.20258(4) 0.11213(3) 0.06692(3) 0.01826(10) Uani 1 d . . .
Cl4 Cl -0.36741(5) 0.16656(3) 0.26172(3) 0.02188(10) Uani 1 d . . .
Cl5 Cl -0.19756(5) 0.35126(3) 0.26573(3) 0.02164(10) Uani 1 d . . .
Cl6 Cl -0.25651(5) 0.16819(3) 0.03381(3) 0.02074(10) Uani 1 d . . .
O1 O 0.25259(12) -0.01374(9) 0.24136(9) 0.0170(3) Uani 1 d . . .
O2 O 0.04727(12) -0.03872(9) 0.16861(9) 0.0156(3) Uani 1 d . . .
O3 O -0.15313(13) -0.17338(9) 0.21529(9) 0.0201(3) Uani 1 d . . .
O4 O -0.07330(15) -0.22405(12) 0.39482(9) 0.0277(3) Uani 1 d . . .
O5 O 0.21196(16) -0.24845(13) 0.44624(10) 0.0341(4) Uani 1 d . . .
O6 O 0.42071(16) -0.13307(12) 0.36302(11) 0.0348(4) Uani 1 d . . .
O7 O -0.14294(12) 0.34726(9) 0.06250(9) 0.0181(3) Uani 1 d . . .
O8 O -0.39584(12) 0.35558(9) 0.12625(9) 0.0163(3) Uani 1 d . . .
O9 O -0.58237(13) 0.33573(9) -0.00470(9) 0.0194(3) Uani 1 d . . .
O10 O -0.41540(13) 0.34650(11) -0.17935(9) 0.0227(3) Uani 1 d . . .
O11 O -0.21944(14) 0.47693(10) -0.23153(9) 0.0220(3) Uani 1 d . . .
O12 O -0.01580(13) 0.42423(9) -0.10861(9) 0.0198(3) Uani 1 d . . .
O13 O -0.07188(12) 0.16489(9) 0.17447(9) 0.0165(3) Uani 1 d . . .
C1 C 0.26360(19) -0.10719(14) 0.20060(14) 0.0203(4) Uani 1 d . . .
H1A H 0.3188 -0.1601 0.2351 0.0275(9) Uiso 1 calc R . .
H1B H 0.3056 -0.1027 0.1359 0.0275(9) Uiso 1 calc R . .
C2 C 0.12433(18) -0.12824(13) 0.20558(13) 0.0176(4) Uani 1 d . . .
H2A H 0.1227 -0.1841 0.1686 0.0275(9) Uiso 1 calc R . .
H2B H 0.0879 -0.1445 0.2700 0.0275(9) Uiso 1 calc R . .
C3 C -0.05911(18) -0.05056(13) 0.11680(12) 0.0166(4) Uani 1 d . . .
H3A H -0.0262 -0.1043 0.0751 0.0275(9) Uiso 1 calc R . .
H3B H -0.0838 0.0108 0.0785 0.0275(9) Uiso 1 calc R . .
C4 C -0.18047(19) -0.07385(13) 0.17858(13) 0.0191(4) Uani 1 d . . .
H4A H -0.2026 -0.0290 0.2292 0.0275(9) Uiso 1 calc R . .
H4B H -0.2577 -0.0649 0.1434 0.0275(9) Uiso 1 calc R . .
C5 C -0.2412(2) -0.19553(15) 0.29523(14) 0.0244(4) Uani 1 d . . .
H5A H -0.2443 -0.2670 0.3008 0.0275(9) Uiso 1 calc R . .
H5B H -0.3323 -0.1602 0.2883 0.0275(9) Uiso 1 calc R . .
C6 C -0.1994(2) -0.16738(16) 0.38143(14) 0.0269(4) Uani 1 d . . .
H6A H -0.1933 -0.0964 0.3760 0.0275(9) Uiso 1 calc R . .
H6B H -0.2664 -0.1799 0.4347 0.0275(9) Uiso 1 calc R . .
C7 C -0.0339(2) -0.20579(18) 0.47968(14) 0.0319(5) Uani 1 d . . .
H7A H -0.1057 -0.2157 0.5304 0.0275(9) Uiso 1 calc R . .
H7B H -0.0193 -0.1367 0.4776 0.0275(9) Uiso 1 calc R . .
C8 C 0.0921(2) -0.27406(19) 0.49696(14) 0.0326(5) Uani 1 d . . .
H8A H 0.1005 -0.2769 0.5634 0.0275(9) Uiso 1 calc R . .
H8B H 0.0838 -0.3409 0.4822 0.0275(9) Uiso 1 calc R . .
C9 C 0.2670(3) -0.1836(2) 0.49225(16) 0.0476(7) Uani 1 d . . .
H9A H 0.2639 -0.2062 0.5582 0.0275(9) Uiso 1 calc R . .
H9B H 0.2124 -0.1172 0.4876 0.0275(9) Uiso 1 calc R . .
C10 C 0.4056(3) -0.1778(2) 0.45378(17) 0.0460(7) Uani 1 d . . .
H10A H 0.4441 -0.1401 0.4944 0.0275(9) Uiso 1 calc R . .
H10B H 0.4578 -0.2452 0.4540 0.0275(9) Uiso 1 calc R . .
C11 C 0.4026(2) -0.02820(18) 0.35583(16) 0.0338(5) Uani 1 d . . .
H11A H 0.4826 -0.0056 0.3715 0.0275(9) Uiso 1 calc R . .
H11B H 0.3244 -0.0012 0.3990 0.0275(9) Uiso 1 calc R . .
C12 C 0.38059(19) 0.00666(15) 0.25848(14) 0.0228(4) Uani 1 d . . .
H12A H 0.3821 0.0782 0.2487 0.0275(9) Uiso 1 calc R . .
H12B H 0.4529 -0.0276 0.2152 0.0275(9) Uiso 1 calc R . .
C13 C -0.22623(19) 0.44375(14) 0.05369(14) 0.0217(4) Uani 1 d . . .
H13A H -0.1937 0.4817 -0.0027 0.0275(9) Uiso 1 calc R . .
H13B H -0.2255 0.4815 0.1075 0.0275(9) Uiso 1 calc R . .
C14 C -0.36327(19) 0.42405(14) 0.04879(14) 0.0214(4) Uani 1 d . . .
H14A H -0.4283 0.4860 0.0521 0.0275(9) Uiso 1 calc R . .
H14B H -0.3663 0.3952 -0.0098 0.0275(9) Uiso 1 calc R . .
C15 C -0.53941(17) 0.35424(14) 0.14774(13) 0.0189(4) Uani 1 d . . .
H15A H -0.5882 0.4224 0.1411 0.0275(9) Uiso 1 calc R . .
H15B H -0.5587 0.3294 0.2126 0.0275(9) Uiso 1 calc R . .
C16 C -0.58995(19) 0.29147(14) 0.08716(13) 0.0208(4) Uani 1 d . . .
H16A H -0.5354 0.2249 0.0880 0.0275(9) Uiso 1 calc R . .
H16B H -0.6837 0.2849 0.1103 0.0275(9) Uiso 1 calc R . .
C17 C -0.56668(19) 0.26619(14) -0.07235(13) 0.0204(4) Uani 1 d . . .
H17A H -0.6478 0.2353 -0.0670 0.0275(9) Uiso 1 calc R . .
H17B H -0.4897 0.2137 -0.0627 0.0275(9) Uiso 1 calc R . .
C18 C -0.54389(19) 0.31735(15) -0.16590(14) 0.0223(4) Uani 1 d . . .
H18A H -0.5495 0.2726 -0.2134 0.0275(9) Uiso 1 calc R . .
H18B H -0.6138 0.3760 -0.1719 0.0275(9) Uiso 1 calc R . .
C19 C -0.3909(2) 0.39535(16) -0.26799(13) 0.0248(4) Uani 1 d . . .
H19A H -0.4484 0.4608 -0.2702 0.0275(9) Uiso 1 calc R . .
H19B H -0.4136 0.3566 -0.3151 0.0275(9) Uiso 1 calc R . .
C20 C -0.2471(2) 0.40760(15) -0.28877(13) 0.0237(4) Uani 1 d . . .
H20A H -0.1892 0.3434 -0.2781 0.0275(9) Uiso 1 calc R . .
H20B H -0.2276 0.4307 -0.3542 0.0275(9) Uiso 1 calc R . .
C21 C -0.0853(2) 0.49467(14) -0.25072(14) 0.0223(4) Uani 1 d . . .
H21A H -0.0807 0.5596 -0.2293 0.0275(9) Uiso 1 calc R . .
H21B H -0.0588 0.4974 -0.3181 0.0275(9) Uiso 1 calc R . .
C22 C 0.01244(19) 0.41723(14) -0.20570(13) 0.0211(4) Uani 1 d . . .
H22A H 0.0032 0.3510 -0.2217 0.0275(9) Uiso 1 calc R . .
H22B H 0.1051 0.4280 -0.2273 0.0275(9) Uiso 1 calc R . .
C23 C 0.04719(19) 0.34222(14) -0.05656(13) 0.0211(4) Uani 1 d . . .
H23A H 0.1453 0.3390 -0.0677 0.0275(9) Uiso 1 calc R . .
H23B H 0.0257 0.2807 -0.0756 0.0275(9) Uiso 1 calc R . .
C24 C -0.00090(18) 0.35243(13) 0.04368(13) 0.0178(4) Uani 1 d . . .
H24A H 0.0497 0.2992 0.0807 0.0275(9) Uiso 1 calc R . .
H24B H 0.0151 0.4162 0.0615 0.0275(9) Uiso 1 calc R . .
C25 C 0.2668(5) 0.4697(4) 0.5527(3) 0.0391(11) Uani 0.50 d P . .
C26 C 0.3832(3) 0.4995(2) 0.54089(18) 0.0411(6) Uiso 1 d . . .
C27 C 0.4878(4) 0.4690(3) 0.4709(3) 0.0286(9) Uiso 0.50 d P . .
C28 C 0.4664(5) 0.3978(3) 0.4157(3) 0.0291(9) Uani 0.50 d P . .
C29 C 0.3452(5) 0.3636(3) 0.4282(3) 0.0345(10) Uani 0.50 d P . .
C30 C 0.2445(5) 0.3995(4) 0.4969(3) 0.0390(11) Uani 0.50 d P . .

loop_
_atom_site_aniso_label
_atom_site_aniso_U_11
_atom_site_aniso_U_22
_atom_site_aniso_U_33
_atom_site_aniso_U_23
_atom_site_aniso_U_13
_atom_site_aniso_U_12
Ti1 0.01244(15) 0.01150(15) 0.01371(15) -0.00164(12) -0.00321(12) -0.00043(11)
Ti2 0.01240(15) 0.01273(15) 0.01423(15) -0.00156(12) -0.00296(12) 0.00026(12)
Cl1 0.0241(2) 0.0210(2) 0.0159(2) -0.00129(17) 0.00124(17) -0.00435(18)
Cl2 0.0224(2) 0.0185(2) 0.0199(2) -0.00518(17) -0.00409(17) -0.00617(17)
Cl3 0.0204(2) 0.0187(2) 0.0155(2) -0.00200(16) -0.00029(16) -0.00388(17)
Cl4 0.0182(2) 0.0222(2) 0.0241(2) 0.00222(18) -0.00008(17) -0.00439(17)
Cl5 0.0257(2) 0.0189(2) 0.0216(2) -0.00623(17) -0.00774(18) -0.00090(18)
Cl6 0.0213(2) 0.0203(2) 0.0209(2) -0.00749(17) -0.00832(17) 0.00343(17)
O1 0.0135(6) 0.0167(6) 0.0212(6) -0.0040(5) -0.0058(5) 0.0006(5)
O2 0.0166(6) 0.0109(6) 0.0203(6) -0.0009(5) -0.0075(5) -0.0009(5)
O3 0.0203(7) 0.0157(6) 0.0231(7) -0.0004(5) -0.0007(5) -0.0015(5)
O4 0.0257(7) 0.0390(9) 0.0179(7) -0.0041(6) -0.0028(6) -0.0026(6)
O5 0.0324(8) 0.0498(10) 0.0216(7) -0.0059(7) -0.0022(6) -0.0098(7)
O6 0.0312(8) 0.0418(9) 0.0318(8) 0.0117(7) -0.0131(7) -0.0071(7)
O7 0.0137(6) 0.0144(6) 0.0239(7) 0.0036(5) -0.0019(5) 0.0012(5)
O8 0.0118(6) 0.0154(6) 0.0210(6) -0.0006(5) -0.0032(5) 0.0006(5)
O9 0.0229(7) 0.0165(6) 0.0192(6) -0.0026(5) -0.0037(5) -0.0023(5)
O10 0.0176(7) 0.0320(8) 0.0200(6) -0.0014(6) -0.0047(5) -0.0064(6)
O11 0.0206(7) 0.0218(7) 0.0230(7) -0.0071(6) -0.0017(5) -0.0002(5)
O12 0.0240(7) 0.0149(6) 0.0188(6) -0.0012(5) -0.0021(5) 0.0009(5)
O13 0.0158(6) 0.0147(6) 0.0190(6) -0.0021(5) -0.0042(5) -0.0006(5)
C1 0.0182(9) 0.0174(9) 0.0251(9) -0.0059(7) -0.0065(8) 0.0027(7)
C2 0.0196(9) 0.0120(8) 0.0203(9) -0.0006(7) -0.0063(7) 0.0028(7)
C3 0.0203(9) 0.0147(8) 0.0163(8) -0.0019(7) -0.0089(7) -0.0014(7)
C4 0.0172(9) 0.0152(8) 0.0253(9) -0.0017(7) -0.0066(7) -0.0006(7)
C5 0.0189(9) 0.0258(10) 0.0280(10) -0.0008(8) 0.0000(8) -0.0054(8)
C6 0.0222(10) 0.0325(11) 0.0251(10) -0.0047(9) 0.0020(8) -0.0048(9)
C7 0.0345(12) 0.0432(13) 0.0160(9) -0.0027(9) -0.0027(8) -0.0008(10)
C8 0.0305(11) 0.0457(13) 0.0191(10) 0.0041(9) -0.0026(8) -0.0034(10)
C9 0.0540(16) 0.0717(19) 0.0230(11) -0.0066(12) -0.0041(11) -0.0250(15)
C10 0.0428(15) 0.0649(18) 0.0339(13) 0.0100(12) -0.0211(11) -0.0128(13)
C11 0.0241(11) 0.0463(14) 0.0339(12) -0.0075(10) -0.0150(9) -0.0021(10)
C12 0.0132(9) 0.0249(10) 0.0312(10) -0.0004(8) -0.0079(8) -0.0028(7)
C13 0.0187(9) 0.0135(8) 0.0310(10) 0.0027(8) -0.0043(8) 0.0015(7)
C14 0.0181(9) 0.0159(9) 0.0295(10) 0.0060(8) -0.0062(8) -0.0023(7)
C15 0.0098(8) 0.0241(9) 0.0205(9) -0.0032(8) 0.0002(7) 0.0025(7)
C16 0.0156(9) 0.0223(9) 0.0243(9) 0.0015(8) -0.0025(7) -0.0039(7)
C17 0.0148(8) 0.0196(9) 0.0275(10) -0.0080(8) -0.0035(7) -0.0011(7)
C18 0.0150(9) 0.0276(10) 0.0254(10) -0.0072(8) -0.0054(7) -0.0017(8)
C19 0.0264(10) 0.0298(11) 0.0188(9) -0.0032(8) -0.0055(8) -0.0033(8)
C20 0.0274(10) 0.0253(10) 0.0188(9) -0.0055(8) -0.0004(8) -0.0050(8)
C21 0.0242(10) 0.0204(9) 0.0218(9) 0.0002(8) -0.0009(8) -0.0049(8)
C22 0.0204(9) 0.0212(9) 0.0203(9) -0.0030(7) 0.0005(7) -0.0010(7)
C23 0.0191(9) 0.0155(9) 0.0259(10) 0.0007(7) 0.0006(8) 0.0009(7)
C24 0.0134(8) 0.0155(8) 0.0247(9) 0.0019(7) -0.0049(7) -0.0028(7)
C25 0.048(3) 0.034(2) 0.029(2) 0.006(2) 0.005(2) -0.003(2)
C28 0.036(2) 0.025(2) 0.024(2) 0.0010(17) -0.0076(18) 0.0031(18)
C29 0.047(3) 0.023(2) 0.032(2) 0.0066(18) -0.005(2) -0.007(2)
C30 0.046(3) 0.030(2) 0.038(3) 0.012(2) -0.001(2) -0.011(2)

loop_
_atom_type_symbol
_atom_type_description
_atom_type_scat_dispersion_real
_atom_type_scat_dispersion_imag
_atom_type_scat_source
C C 0.0033 0.0016 'International Tables Vol C Tables 4.2.6.8 and 6.1.1.4'
H H 0.0000 0.0000 'International Tables Vol C Tables 4.2.6.8 and 6.1.1.4'
O O 0.0106 0.0060 'International Tables Vol C Tables 4.2.6.8 and 6.1.1.4'
Cl Cl 0.1484 0.1585 'International Tables Vol C Tables 4.2.6.8 and 6.1.1.4'
Ti Ti 0.2776 0.4457 'International Tables Vol C Tables 4.2.6.8 and 6.1.1.4'

loop_
_geom_angle_atom_site_label_1
_geom_angle_atom_site_label_2
_geom_angle_atom_site_label_3
_geom_angle
_geom_angle_site_symmetry_1
_geom_angle_site_symmetry_3
_geom_angle_publ_flag
O13 Ti1 O2 94.50(5) . . ?
O13 Ti1 O1 168.28(5) . . ?
O2 Ti1 O1 73.95(5) . . ?
O13 Ti1 Cl2 99.32(4) . . ?
O2 Ti1 Cl2 166.18(4) . . ?
O1 Ti1 Cl2 92.23(4) . . ?
O13 Ti1 Cl1 95.55(4) . . ?
O2 Ti1 Cl1 86.16(4) . . ?
O1 Ti1 Cl1 85.78(4) . . ?
Cl2 Ti1 Cl1 92.78(2) . . ?
O13 Ti1 Cl3 93.49(4) . . ?
O2 Ti1 Cl3 85.26(4) . . ?
O1 Ti1 Cl3 83.78(4) . . ?
Cl2 Ti1 Cl3 93.541(19) . . ?
Cl1 Ti1 Cl3 167.99(2) . . ?
O13 Ti2 O7 95.70(5) . . ?
O13 Ti2 O8 170.17(5) . . ?
O7 Ti2 O8 74.54(5) . . ?
O13 Ti2 Cl4 99.98(4) . . ?
O7 Ti2 Cl4 164.30(4) . . ?
O8 Ti2 Cl4 89.80(4) . . ?
O13 Ti2 Cl5 93.85(4) . . ?
O7 Ti2 Cl5 83.81(4) . . ?
O8 Ti2 Cl5 86.34(4) . . ?
Cl4 Ti2 Cl5 94.24(2) . . ?
O13 Ti2 Cl6 92.21(4) . . ?
O7 Ti2 Cl6 84.68(4) . . ?
O8 Ti2 Cl6 85.83(4) . . ?
Cl4 Ti2 Cl6 95.50(2) . . ?
Cl5 Ti2 Cl6 167.46(2) . . ?
C12 O1 C1 112.67(14) . . ?
C12 O1 Ti1 126.45(11) . . ?
C1 O1 Ti1 114.84(10) . . ?
C2 O2 C3 116.66(13) . . ?
C2 O2 Ti1 117.11(10) . . ?
C3 O2 Ti1 125.50(10) . . ?
C5 O3 C4 113.83(14) . . ?
C6 O4 C7 111.01(16) . . ?
C9 O5 C8 111.98(18) . . ?
C10 O6 C11 115.7(2) . . ?
C24 O7 C13 112.41(13) . . ?
C24 O7 Ti2 124.35(10) . . ?
C13 O7 Ti2 114.58(11) . . ?
C14 O8 C15 113.09(13) . . ?
C14 O8 Ti2 114.31(10) . . ?
C15 O8 Ti2 129.63(11) . . ?
C17 O9 C16 113.09(14) . . ?
C19 O10 C18 110.93(14) . . ?
C20 O11 C21 112.57(14) . . ?
C23 O12 C22 113.96(14) . . ?
Ti2 O13 Ti1 167.75(8) . . ?
O1 C1 C2 106.50(14) . . ?
O1 C1 H1A 110.4 . . ?
C2 C1 H1A 110.4 . . ?
O1 C1 H1B 110.4 . . ?
C2 C1 H1B 110.4 . . ?
H1A C1 H1B 108.6 . . ?
O2 C2 C1 105.52(14) . . ?
O2 C2 H2A 110.6 . . ?
C1 C2 H2A 110.6 . . ?
O2 C2 H2B 110.6 . . ?
C1 C2 H2B 110.6 . . ?
H2A C2 H2B 108.8 . . ?
O2 C3 C4 111.96(14) . . ?
O2 C3 H3A 109.2 . . ?
C4 C3 H3A 109.2 . . ?
O2 C3 H3B 109.2 . . ?
C4 C3 H3B 109.2 . . ?
H3A C3 H3B 107.9 . . ?
O3 C4 C3 108.56(15) . . ?
O3 C4 H4A 110.0 . . ?
C3 C4 H4A 110.0 . . ?
O3 C4 H4B 110.0 . . ?
C3 C4 H4B 110.0 . . ?
H4A C4 H4B 108.4 . . ?
O3 C5 C6 112.60(16) . . ?
O3 C5 H5A 109.1 . . ?
C6 C5 H5A 109.1 . . ?
O3 C5 H5B 109.1 . . ?
C6 C5 H5B 109.1 . . ?
H5A C5 H5B 107.8 . . ?
O4 C6 C5 108.77(17) . . ?
O4 C6 H6A 109.9 . . ?
C5 C6 H6A 109.9 . . ?
O4 C6 H6B 109.9 . . ?
C5 C6 H6B 109.9 . . ?
H6A C6 H6B 108.3 . . ?
O4 C7 C8 109.98(18) . . ?
O4 C7 H7A 109.7 . . ?
C8 C7 H7A 109.7 . . ?
O4 C7 H7B 109.7 . . ?
C8 C7 H7B 109.7 . . ?
H7A C7 H7B 108.2 . . ?
O5 C8 C7 115.50(19) . . ?
O5 C8 H8A 108.4 . . ?
C7 C8 H8A 108.4 . . ?
O5 C8 H8B 108.4 . . ?
C7 C8 H8B 108.4 . . ?
H8A C8 H8B 107.5 . . ?
O5 C9 C10 111.9(2) . . ?
O5 C9 H9A 109.2 . . ?
C10 C9 H9A 109.2 . . ?
O5 C9 H9B 109.2 . . ?
C10 C9 H9B 109.2 . . ?
H9A C9 H9B 107.9 . . ?
O6 C10 C9 114.4(2) . . ?
O6 C10 H10A 108.7 . . ?
C9 C10 H10A 108.7 . . ?
O6 C10 H10B 108.7 . . ?
C9 C10 H10B 108.7 . . ?
H10A C10 H10B 107.6 . . ?
O6 C11 C12 108.02(18) . . ?
O6 C11 H11A 110.1 . . ?
C12 C11 H11A 110.1 . . ?
O6 C11 H11B 110.1 . . ?
C12 C11 H11B 110.1 . . ?
H11A C11 H11B 108.4 . . ?
O1 C12 C11 109.27(16) . . ?
O1 C12 H12A 109.8 . . ?
C11 C12 H12A 109.8 . . ?
O1 C12 H12B 109.8 . . ?
C11 C12 H12B 109.8 . . ?
H12A C12 H12B 108.3 . . ?
O7 C13 C14 105.62(15) . . ?
O7 C13 H13A 110.6 . . ?
C14 C13 H13A 110.6 . . ?
O7 C13 H13B 110.6 . . ?
C14 C13 H13B 110.6 . . ?
H13A C13 H13B 108.7 . . ?
O8 C14 C13 107.47(15) . . ?
O8 C14 H14A 110.2 . . ?
C13 C14 H14A 110.2 . . ?
O8 C14 H14B 110.2 . . ?
C13 C14 H14B 110.2 . . ?
H14A C14 H14B 108.5 . . ?
O8 C15 C16 113.06(15) . . ?
O8 C15 H15A 109.0 . . ?
C16 C15 H15A 109.0 . . ?
O8 C15 H15B 109.0 . . ?
C16 C15 H15B 109.0 . . ?
H15A C15 H15B 107.8 . . ?
O9 C16 C15 109.44(15) . . ?
O9 C16 H16A 109.8 . . ?
C15 C16 H16A 109.8 . . ?
O9 C16 H16B 109.8 . . ?
C15 C16 H16B 109.8 . . ?
H16A C16 H16B 108.2 . . ?
O9 C17 C18 109.27(15) . . ?
O9 C17 H17A 109.8 . . ?
C18 C17 H17A 109.8 . . ?
O9 C17 H17B 109.8 . . ?
C18 C17 H17B 109.8 . . ?
H17A C17 H17B 108.3 . . ?
O10 C18 C17 109.70(15) . . ?
O10 C18 H18A 109.7 . . ?
C17 C18 H18A 109.7 . . ?
O10 C18 H18B 109.7 . . ?
C17 C18 H18B 109.7 . . ?
H18A C18 H18B 108.2 . . ?
O10 C19 C20 110.44(16) . . ?
O10 C19 H19A 109.6 . . ?
C20 C19 H19A 109.6 . . ?
O10 C19 H19B 109.6 . . ?
C20 C19 H19B 109.6 . . ?
H19A C19 H19B 108.1 . . ?
O11 C20 C19 109.97(16) . . ?
O11 C20 H20A 109.7 . . ?
C19 C20 H20A 109.7 . . ?
O11 C20 H20B 109.7 . . ?
C19 C20 H20B 109.7 . . ?
H20A C20 H20B 108.2 . . ?
O11 C21 C22 113.15(16) . . ?
O11 C21 H21A 108.9 . . ?
C22 C21 H21A 108.9 . . ?
O11 C21 H21B 108.9 . . ?
C22 C21 H21B 108.9 . . ?
H21A C21 H21B 107.8 . . ?
O12 C22 C21 107.98(15) . . ?
O12 C22 H22A 110.1 . . ?
C21 C22 H22A 110.1 . . ?
O12 C22 H22B 110.1 . . ?
C21 C22 H22B 110.1 . . ?
H22A C22 H22B 108.4 . . ?
O12 C23 C24 109.26(15) . . ?
O12 C23 H23A 109.8 . . ?
C24 C23 H23A 109.8 . . ?
O12 C23 H23B 109.8 . . ?
C24 C23 H23B 109.8 . . ?
H23A C23 H23B 108.3 . . ?
O7 C24 C23 110.32(15) . . ?
O7 C24 H24A 109.6 . . ?
C23 C24 H24A 109.6 . . ?
O7 C24 H24B 109.6 . . ?
C23 C24 H24B 109.6 . . ?
H24A C24 H24B 108.1 . . ?
C26 C25 C30 119.3(4) . . ?
C25 C26 C27 124.1(3) . . ?
C25 C26 C27 179.0(3) . 2_666 ?
C27 C26 C27 56.0(3) . 2_666 ?
C27 C27 C28 175.0(6) 2_666 . ?
C27 C27 C26 63.2(3) 2_666 . ?
C28 C27 C26 116.6(4) . . ?
C27 C27 C26 60.8(3) 2_666 2_666 ?
C28 C27 C26 119.2(4) . 2_666 ?
C26 C27 C26 124.0(3) . 2_666 ?
C29 C28 C27 120.2(4) . . ?
C28 C29 C30 120.1(4) . . ?
C25 C30 C29 119.6(5) . . ?

loop_
_geom_bond_atom_site_label_1
_geom_bond_atom_site_label_2
_geom_bond_distance
_geom_bond_site_symmetry_2
_geom_bond_publ_flag
Ti1 O13 1.7993(12) . ?
Ti1 O2 2.1004(12) . ?
Ti1 O1 2.1860(13) . ?
Ti1 Cl2 2.2582(5) . ?
Ti1 Cl1 2.2893(5) . ?
Ti1 Cl3 2.3329(5) . ?
Ti2 O13 1.7948(12) . ?
Ti2 O7 2.1334(13) . ?
Ti2 O8 2.1856(12) . ?
Ti2 Cl4 2.2551(5) . ?
Ti2 Cl5 2.3077(5) . ?
Ti2 Cl6 2.3199(5) . ?
O1 C12 1.449(2) . ?
O1 C1 1.455(2) . ?
O2 C2 1.451(2) . ?
O2 C3 1.455(2) . ?
O3 C5 1.423(2) . ?
O3 C4 1.427(2) . ?
O4 C6 1.418(3) . ?
O4 C7 1.423(2) . ?
O5 C9 1.407(3) . ?
O5 C8 1.428(3) . ?
O6 C10 1.419(3) . ?
O6 C11 1.426(3) . ?
O7 C24 1.456(2) . ?
O7 C13 1.458(2) . ?
O8 C14 1.453(2) . ?
O8 C15 1.464(2) . ?
O9 C17 1.422(2) . ?
O9 C16 1.429(2) . ?
O10 C19 1.423(2) . ?
O10 C18 1.426(2) . ?
O11 C20 1.423(2) . ?
O11 C21 1.424(2) . ?
O12 C23 1.418(2) . ?
O12 C22 1.427(2) . ?
C1 C2 1.497(3) . ?
C1 H1A 0.9900 . ?
C1 H1B 0.9900 . ?
C2 H2A 0.9900 . ?
C2 H2B 0.9900 . ?
C3 C4 1.498(3) . ?
C3 H3A 0.9900 . ?
C3 H3B 0.9900 . ?
C4 H4A 0.9900 . ?
C4 H4B 0.9900 . ?
C5 C6 1.499(3) . ?
C5 H5A 0.9900 . ?
C5 H5B 0.9900 . ?
C6 H6A 0.9900 . ?
C6 H6B 0.9900 . ?
C7 C8 1.498(3) . ?
C7 H7A 0.9900 . ?
C7 H7B 0.9900 . ?
C8 H8A 0.9900 . ?
C8 H8B 0.9900 . ?
C9 C10 1.467(4) . ?
C9 H9A 0.9900 . ?
C9 H9B 0.9900 . ?
C10 H10A 0.9900 . ?
C10 H10B 0.9900 . ?
C11 C12 1.504(3) . ?
C11 H11A 0.9900 . ?
C11 H11B 0.9900 . ?
C12 H12A 0.9900 . ?
C12 H12B 0.9900 . ?
C13 C14 1.489(3) . ?
C13 H13A 0.9900 . ?
C13 H13B 0.9900 . ?
C14 H14A 0.9900 . ?
C14 H14B 0.9900 . ?
C15 C16 1.500(3) . ?
C15 H15A 0.9900 . ?
C15 H15B 0.9900 . ?
C16 H16A 0.9900 . ?
C16 H16B 0.9900 . ?
C17 C18 1.496(3) . ?
C17 H17A 0.9900 . ?
C17 H17B 0.9900 . ?
C18 H18A 0.9900 . ?
C18 H18B 0.9900 . ?
C19 C20 1.498(3) . ?
C19 H19A 0.9900 . ?
C19 H19B 0.9900 . ?
C20 H20A 0.9900 . ?
C20 H20B 0.9900 . ?
C21 C22 1.506(3) . ?
C21 H21A 0.9900 . ?
C21 H21B 0.9900 . ?
C22 H22A 0.9900 . ?
C22 H22B 0.9900 . ?
C23 C24 1.500(3) . ?
C23 H23A 0.9900 . ?
C23 H23B 0.9900 . ?
C24 H24A 0.9900 . ?
C24 H24B 0.9900 . ?
C25 C26 1.312(6) . ?
C25 C30 1.396(8) . ?
C26 C27 1.414(5) . ?
C26 C27 1.447(5) 2_666 ?
C27 C27 1.344(9) 2_666 ?
C27 C28 1.397(6) . ?
C27 C26 1.447(5) 2_666 ?
C28 C29 1.388(7) . ?
C29 C30 1.398(7) . ?

loop_
_geom_torsion_atom_site_label_1
_geom_torsion_atom_site_label_2
_geom_torsion_atom_site_label_3
_geom_torsion_atom_site_label_4
_geom_torsion
_geom_torsion_site_symmetry_1
_geom_torsion_site_symmetry_2
_geom_torsion_site_symmetry_3
_geom_torsion_site_symmetry_4
_geom_torsion_publ_flag
O13 Ti1 O1 C12 152.2(3) . . . . ?
O2 Ti1 O1 C12 161.98(15) . . . . ?
Cl2 Ti1 O1 C12 -18.18(14) . . . . ?
Cl1 Ti1 O1 C12 -110.81(14) . . . . ?
Cl3 Ti1 O1 C12 75.14(13) . . . . ?
O13 Ti1 O1 C1 1.8(3) . . . . ?
O2 Ti1 O1 C1 11.55(11) . . . . ?
Cl2 Ti1 O1 C1 -168.62(11) . . . . ?
Cl1 Ti1 O1 C1 98.76(11) . . . . ?
Cl3 Ti1 O1 C1 -75.29(11) . . . . ?
O13 Ti1 O2 C2 -163.30(12) . . . . ?
O1 Ti1 O2 C2 18.69(11) . . . . ?
Cl2 Ti1 O2 C2 18.0(2) . . . . ?
Cl1 Ti1 O2 C2 -68.02(11) . . . . ?
Cl3 Ti1 O2 C2 103.56(11) . . . . ?
O13 Ti1 O2 C3 6.58(13) . . . . ?
O1 Ti1 O2 C3 -171.44(14) . . . . ?
Cl2 Ti1 O2 C3 -172.11(13) . . . . ?
Cl1 Ti1 O2 C3 101.86(13) . . . . ?
Cl3 Ti1 O2 C3 -86.56(12) . . . . ?
O13 Ti2 O7 C24 -15.17(14) . . . . ?
O8 Ti2 O7 C24 166.00(14) . . . . ?
Cl4 Ti2 O7 C24 161.74(12) . . . . ?
Cl5 Ti2 O7 C24 78.10(13) . . . . ?
Cl6 Ti2 O7 C24 -106.87(13) . . . . ?
O13 Ti2 O7 C13 -160.28(12) . . . . ?
O8 Ti2 O7 C13 20.88(12) . . . . ?
Cl4 Ti2 O7 C13 16.6(2) . . . . ?
Cl5 Ti2 O7 C13 -67.01(12) . . . . ?
Cl6 Ti2 O7 C13 108.01(12) . . . . ?
O13 Ti2 O8 C14 2.5(4) . . . . ?
O7 Ti2 O8 C14 9.34(11) . . . . ?
Cl4 Ti2 O8 C14 -171.81(11) . . . . ?
Cl5 Ti2 O8 C14 93.92(11) . . . . ?
Cl6 Ti2 O8 C14 -76.29(11) . . . . ?
O13 Ti2 O8 C15 161.4(3) . . . . ?
O7 Ti2 O8 C15 168.22(15) . . . . ?
Cl4 Ti2 O8 C15 -12.93(13) . . . . ?
Cl5 Ti2 O8 C15 -107.20(13) . . . . ?
Cl6 Ti2 O8 C15 82.59(13) . . . . ?
O7 Ti2 O13 Ti1 109.2(4) . . . . ?
O8 Ti2 O13 Ti1 115.8(4) . . . . ?
Cl4 Ti2 O13 Ti1 -70.0(4) . . . . ?
Cl5 Ti2 O13 Ti1 25.0(4) . . . . ?
Cl6 Ti2 O13 Ti1 -165.9(4) . . . . ?
O2 Ti1 O13 Ti2 133.5(4) . . . . ?
O1 Ti1 O13 Ti2 143.0(3) . . . . ?
Cl2 Ti1 O13 Ti2 -46.8(4) . . . . ?
Cl1 Ti1 O13 Ti2 47.0(4) . . . . ?
Cl3 Ti1 O13 Ti2 -141.0(4) . . . . ?
C12 O1 C1 C2 168.20(15) . . . . ?
Ti1 O1 C1 C2 -37.27(17) . . . . ?
C3 O2 C2 C1 145.47(15) . . . . ?
Ti1 O2 C2 C1 -43.74(17) . . . . ?
O1 C1 C2 O2 49.53(18) . . . . ?
C2 O2 C3 C4 77.59(18) . . . . ?
Ti1 O2 C3 C4 -92.33(16) . . . . ?
C5 O3 C4 C3 161.41(15) . . . . ?
O2 C3 C4 O3 -73.86(18) . . . . ?
C4 O3 C5 C6 -83.4(2) . . . . ?
C7 O4 C6 C5 -175.37(17) . . . . ?
O3 C5 C6 O4 -63.3(2) . . . . ?
C6 O4 C7 C8 174.01(18) . . . . ?
C9 O5 C8 C7 87.7(3) . . . . ?
O4 C7 C8 O5 77.6(3) . . . . ?
C8 O5 C9 C10 164.9(2) . . . . ?
C11 O6 C10 C9 83.8(3) . . . . ?
O5 C9 C10 O6 67.3(3) . . . . ?
C10 O6 C11 C12 -163.10(18) . . . . ?
C1 O1 C12 C11 -94.05(19) . . . . ?
Ti1 O1 C12 C11 114.98(16) . . . . ?
O6 C11 C12 O1 68.5(2) . . . . ?
C24 O7 C13 C14 164.65(15) . . . . ?
Ti2 O7 C13 C14 -46.07(18) . . . . ?
C15 O8 C14 C13 161.25(15) . . . . ?
Ti2 O8 C14 C13 -36.31(18) . . . . ?
O7 C13 C14 O8 51.5(2) . . . . ?
C14 O8 C15 C16 81.46(19) . . . . ?
Ti2 O8 C15 C16 -77.62(18) . . . . ?
C17 O9 C16 C15 152.26(15) . . . . ?
O8 C15 C16 O9 -67.98(19) . . . . ?
C16 O9 C17 C18 -173.51(15) . . . . ?
C19 O10 C18 C17 179.93(16) . . . . ?
O9 C17 C18 O10 69.73(19) . . . . ?
C18 O10 C19 C20 -168.69(16) . . . . ?
C21 O11 C20 C19 -177.63(16) . . . . ?
O10 C19 C20 O11 -69.3(2) . . . . ?
C20 O11 C21 C22 -81.4(2) . . . . ?
C23 O12 C22 C21 166.23(15) . . . . ?
O11 C21 C22 O12 -67.0(2) . . . . ?
C22 O12 C23 C24 -173.99(15) . . . . ?
C13 O7 C24 C23 -90.14(18) . . . . ?
Ti2 O7 C24 C23 124.10(13) . . . . ?
O12 C23 C24 O7 65.19(19) . . . . ?
C30 C25 C26 C27 3.6(6) . . . . ?
C30 C25 C26 C27 -95(21) . . . 2_666 ?
C25 C26 C27 C27 -178.8(4) . . . 2_666 ?
C25 C26 C27 C28 -4.4(6) . . . . ?
C27 C26 C27 C28 174.4(6) 2_666 . . . ?
C25 C26 C27 C26 -178.8(4) . . . 2_666 ?
C27 C26 C27 C26 0.000(1) 2_666 . . 2_666 ?
C27 C27 C28 C29 89(7) 2_666 . . . ?
C26 C27 C28 C29 2.8(6) . . . . ?
C26 C27 C28 C29 177.5(4) 2_666 . . . ?
C27 C28 C29 C30 -0.8(7) . . . . ?
C26 C25 C30 C29 -1.3(7) . . . . ?
C28 C29 C30 C25 0.0(7) . . . . ?
